data_8101699
loop_
_publ_author_name
'S.-R. Fan'
'L.-P. Zhang'
'H.-P. Xiao'
'G.-Q. Cai'
'L.-G. Zhu'

_publ_section_title
;
Crystal structure of bis[diaqua(1,10-phenanthroline)(\m-4-sulfobenzoato)
cadmium(II)], [Cd(H~2~O)~2~(C~12~H~8~N~2~)(C~7~H~4~O~5~S)]~2~
;
_journal_issue 1
_journal_name_full 'Zeitschrift f\"ur Kristallographie - New Crystal Structures'
_journal_page_first 69
_journal_page_last 70
_journal_volume 220
_journal_year 2005
_chemical_formula_moiety 'C38 H32 Cd2 N4 O14 S2'
_chemical_formula_sum 'C38 H32 Cd2 N4 O14 S2'
_chemical_formula_weight 1057.60
_chemical_name_systematic
;
 bis[diaqua(1,10-phenanthroline)(\m-4-sulfobenzoato)cadmium(II)]
;
_space_group_IT_number 2
_symmetry_cell_setting triclinic
_symmetry_space_group_name_Hall '-P 1'
_symmetry_space_group_name_H-M 'P -1'
_atom_sites_solution_hydrogens geom
_atom_sites_solution_primary direct
_atom_sites_solution_secondary difmap
_audit_creation_method SHELXL-97
_cell_angle_alpha 102.000(2)
_cell_angle_beta 101.049(2)
_cell_angle_gamma 113.4530(10)
_cell_formula_units_Z 1
_cell_length_a 8.2384(8)
_cell_length_b 10.1299(9)
_cell_length_c 12.9685(12)
_cell_measurement_reflns_used 8023
_cell_measurement_temperature 293(2)
_cell_measurement_theta_max 56.4
_cell_measurement_theta_min 3.4
_cell_volume 924.65(15)
_computing_cell_refinement SMART
_computing_data_collection 'SMART (Bruker, 1997)'
_computing_data_reduction 'SHELXTL (Bruker, 1997)'
_computing_molecular_graphics 'Ortep-3 for Windows (Farrugia, 1997)'
_computing_publication_material 'WinGX (Farrugia, 1999)'
_computing_structure_refinement 'SHELXL-97 (Sheldrick, 1997)'
_computing_structure_solution 'SHELXS (Sheldrick, 1997)'
_diffrn_ambient_temperature 293(2)
_diffrn_measured_fraction_theta_full 0.993
_diffrn_measured_fraction_theta_max 0.993
_diffrn_measurement_device_type 'CCD area detector'
_diffrn_measurement_method 'phi and omega scans'
_diffrn_radiation_monochromator graphite
_diffrn_radiation_source 'fine-focus sealed tube'
_diffrn_radiation_type MoK\a
_diffrn_radiation_wavelength 0.71073
_diffrn_reflns_av_R_equivalents 0.0205
_diffrn_reflns_av_sigmaI/netI 0.0331
_diffrn_reflns_limit_h_max 9
_diffrn_reflns_limit_h_min -9
_diffrn_reflns_limit_k_max 12
_diffrn_reflns_limit_k_min -12
_diffrn_reflns_limit_l_max 15
_diffrn_reflns_limit_l_min -15
_diffrn_reflns_number 6782
_diffrn_reflns_theta_full 25.10
_diffrn_reflns_theta_max 25.10
_diffrn_reflns_theta_min 1.69
_diffrn_standards_number 0
_exptl_absorpt_coefficient_mu 1.343
_exptl_absorpt_correction_T_max 0.9002
_exptl_absorpt_correction_T_min 0.811
_exptl_absorpt_correction_type multi-scan
_exptl_absorpt_process_details 'SADABS (Sheldrick, 1996)'
_exptl_crystal_colour colorless
_exptl_crystal_density_diffrn 1.899
_exptl_crystal_density_method 'not measured'
_exptl_crystal_description plate
_exptl_crystal_F_000 528
_exptl_crystal_size_max 0.16
_exptl_crystal_size_mid 0.14
_exptl_crystal_size_min 0.08
_refine_diff_density_max 0.770
_refine_diff_density_min -1.168
_refine_diff_density_rms 0.098
_refine_ls_extinction_method none
_refine_ls_goodness_of_fit_ref 1.261
_refine_ls_hydrogen_treatment mixed
_refine_ls_matrix_type full
_refine_ls_number_parameters 283
_refine_ls_number_reflns 3274
_refine_ls_number_restraints 4
_refine_ls_restrained_S_all 1.261
_refine_ls_R_factor_all 0.0533
_refine_ls_R_factor_gt 0.0518
_refine_ls_shift/su_max 0.000
_refine_ls_shift/su_mean 0.000
_refine_ls_structure_factor_coef Fsqd
_refine_ls_weighting_details 'calc w=1/[\s^2^(Fo^2^)+(0.0211P)^2^+3.3727P] where P=(Fo^2^+2Fc^2^)/3'
_refine_ls_weighting_scheme calc
_refine_ls_wR_factor_gt 0.0995
_refine_ls_wR_factor_ref 0.1001
_reflns_number_gt 3208
_reflns_number_total 3274
_reflns_threshold_expression >2sigma(I)
_cod_data_source_file 1267-1429.cff
_cod_data_source_block x59-lgzhu
_cod_original_sg_symbol_H-M P-1
_cod_database_code 8101699

loop_
_symmetry_equiv_pos_as_xyz
'x, y, z'
'-x, -y, -z'

loop_
_atom_site_label
_atom_site_type_symbol
_atom_site_fract_x
_atom_site_fract_y
_atom_site_fract_z
_atom_site_U_iso_or_equiv
_atom_site_adp_type
_atom_site_occupancy
_atom_site_symmetry_multiplicity
_atom_site_Wyckoff_symbol
_atom_site_calc_flag
_atom_site_refinement_flags
_atom_site_disorder_assembly
_atom_site_disorder_group
Cd1 Cd 0.75349(6) 0.65201(4) 0.21276(3) 0.03123(14) Uani 1 2 i d . . .
S1 S 0.7912(2) 1.25926(16) -0.18994(12) 0.0347(3) Uani 1 2 i d . . .
O1 O 0.6528(6) 0.7159(5) 0.0561(4) 0.0466(11) Uani 1 2 i d . . .
O2 O 0.8334(6) 0.9152(5) 0.2016(3) 0.0501(11) Uani 1 2 i d . . .
O3 O 0.9279(6) 1.2497(5) -0.2426(3) 0.0441(10) Uani 1 2 i d . . .
O4 O 0.6105(7) 1.1973(6) -0.2678(5) 0.0757(17) Uani 1 2 i d . . .
O5 O 0.8554(7) 1.4128(5) -0.1185(4) 0.0569(13) Uani 1 2 i d . . .
O6 O 0.4268(6) 0.4814(5) 0.1612(4) 0.0405(10) Uani 1 2 i d D . .
O7 O 0.7259(6) 0.4484(5) 0.0724(4) 0.0422(10) Uani 1 2 i d D . .
N1 N 0.7601(6) 0.7553(5) 0.3910(4) 0.0322(10) Uani 1 2 i d . . .
N2 N 0.7840(6) 0.4925(5) 0.3210(4) 0.0326(10) Uani 1 2 i d . . .
C1 C 0.7558(9) 0.8860(7) 0.4274(5) 0.0433(15) Uani 1 2 i d . . .
H1 H 0.7562 0.9430 0.3797 0.052 Uiso 1 2 i calc R . .
C2 C 0.7508(10) 0.9413(8) 0.5328(5) 0.0530(17) Uani 1 2 i d . . .
H2 H 0.7530 1.0354 0.5558 0.064 Uiso 1 2 i calc R . .
C3 C 0.7426(9) 0.8580(8) 0.6023(5) 0.0523(17) Uani 1 2 i d . . .
H3 H 0.7378 0.8940 0.6732 0.063 Uiso 1 2 i calc R . .
C4 C 0.7415(8) 0.7178(7) 0.5673(5) 0.0410(15) Uani 1 2 i d . . .
C5 C 0.7246(9) 0.6200(9) 0.6333(5) 0.0521(18) Uani 1 2 i d . . .
H5 H 0.7104 0.6484 0.7027 0.063 Uiso 1 2 i calc R . .
C6 C 0.7289(9) 0.4868(9) 0.5972(6) 0.057(2) Uani 1 2 i d . . .
H6 H 0.7162 0.4246 0.6418 0.068 Uiso 1 2 i calc R . .
C7 C 0.7526(8) 0.4398(7) 0.4920(5) 0.0439(15) Uani 1 2 i d . . .
C8 C 0.7680(9) 0.3069(8) 0.4526(6) 0.0546(19) Uani 1 2 i d . . .
H8 H 0.7604 0.2429 0.4955 0.066 Uiso 1 2 i calc R . .
C9 C 0.7938(9) 0.2714(7) 0.3529(6) 0.0514(17) Uani 1 2 i d . . .
H9 H 0.8069 0.1845 0.3274 0.062 Uiso 1 2 i calc R . .
C10 C 0.8006(8) 0.3670(7) 0.2887(5) 0.0428(15) Uani 1 2 i d . . .
H10 H 0.8176 0.3413 0.2199 0.051 Uiso 1 2 i calc R . .
C11 C 0.7541(7) 0.6712(6) 0.4596(4) 0.0326(12) Uani 1 2 i d . . .
C12 C 0.7628(7) 0.5303(6) 0.4218(4) 0.0317(12) Uani 1 2 i d . . .
C13 C 0.7466(8) 0.8594(7) 0.1019(5) 0.0355(13) Uani 1 2 i d . . .
C14 C 0.7534(8) 0.9596(6) 0.0305(4) 0.0313(12) Uani 1 2 i d . . .
C15 C 0.6231(8) 0.9069(7) -0.0719(5) 0.0420(15) Uani 1 2 i d . . .
H15 H 0.5278 0.8081 -0.0969 0.050 Uiso 1 2 i calc R . .
C16 C 0.6327(8) 0.9994(6) -0.1378(5) 0.0396(14) Uani 1 2 i d . . .
H16 H 0.5430 0.9636 -0.2061 0.047 Uiso 1 2 i calc R . .
C17 C 0.7754(7) 1.1444(6) -0.1018(4) 0.0296(12) Uani 1 2 i d . . .
C18 C 0.9062(8) 1.1988(6) 0.0009(5) 0.0369(13) Uani 1 2 i d . . .
H18 H 1.0022 1.2972 0.0254 0.044 Uiso 1 2 i calc R . .
C19 C 0.8941(8) 1.1071(6) 0.0665(5) 0.0361(13) Uani 1 2 i d . . .
H19 H 0.9813 1.1445 0.1359 0.043 Uiso 1 2 i calc R . .
H7A H 0.624(4) 0.396(6) 0.026(4) 0.050 Uiso 1 2 i d D . .
H6B H 0.400(9) 0.420(6) 0.101(3) 0.050 Uiso 1 2 i d D . .
H6A H 0.372(8) 0.533(6) 0.157(6) 0.050 Uiso 1 2 i d D . .
H7B H 0.821(5) 0.466(7) 0.055(5) 0.050 Uiso 1 2 i d D . .

loop_
_atom_site_aniso_label
_atom_site_aniso_U_11
_atom_site_aniso_U_22
_atom_site_aniso_U_33
_atom_site_aniso_U_23
_atom_site_aniso_U_13
_atom_site_aniso_U_12
Cd1 0.0436(3) 0.0278(2) 0.0243(2) 0.01262(16) 0.01072(17) 0.01583(18)
S1 0.0387(8) 0.0361(8) 0.0407(8) 0.0246(7) 0.0177(7) 0.0196(7)
O1 0.060(3) 0.036(2) 0.048(3) 0.025(2) 0.019(2) 0.019(2)
O2 0.062(3) 0.054(3) 0.034(2) 0.024(2) 0.009(2) 0.024(2)
O3 0.055(3) 0.042(2) 0.043(2) 0.018(2) 0.024(2) 0.022(2)
O4 0.043(3) 0.097(4) 0.090(4) 0.073(4) 0.007(3) 0.020(3)
O5 0.095(4) 0.041(3) 0.065(3) 0.031(2) 0.049(3) 0.043(3)
O6 0.048(3) 0.045(3) 0.040(2) 0.021(2) 0.020(2) 0.027(2)
O7 0.042(3) 0.043(3) 0.045(3) 0.014(2) 0.022(2) 0.019(2)
N1 0.037(3) 0.032(3) 0.029(2) 0.013(2) 0.010(2) 0.016(2)
N2 0.035(3) 0.029(2) 0.035(3) 0.014(2) 0.011(2) 0.013(2)
C1 0.049(4) 0.042(4) 0.038(3) 0.016(3) 0.008(3) 0.021(3)
C2 0.073(5) 0.049(4) 0.042(4) 0.010(3) 0.022(4) 0.033(4)
C3 0.057(4) 0.067(5) 0.034(3) 0.008(3) 0.021(3) 0.030(4)
C4 0.034(3) 0.059(4) 0.030(3) 0.020(3) 0.009(3) 0.018(3)
C5 0.039(4) 0.076(5) 0.037(4) 0.031(4) 0.011(3) 0.016(4)
C6 0.048(4) 0.076(5) 0.048(4) 0.050(4) 0.011(3) 0.018(4)
C7 0.034(3) 0.049(4) 0.045(4) 0.030(3) 0.006(3) 0.010(3)
C8 0.047(4) 0.044(4) 0.069(5) 0.038(4) 0.006(4) 0.011(3)
C9 0.049(4) 0.035(4) 0.061(5) 0.013(3) -0.001(3) 0.020(3)
C10 0.041(4) 0.037(3) 0.049(4) 0.014(3) 0.005(3) 0.019(3)
C11 0.023(3) 0.039(3) 0.032(3) 0.016(3) 0.006(2) 0.009(2)
C12 0.022(3) 0.038(3) 0.034(3) 0.020(3) 0.005(2) 0.009(2)
C13 0.041(3) 0.035(3) 0.041(4) 0.025(3) 0.017(3) 0.018(3)
C14 0.040(3) 0.032(3) 0.029(3) 0.016(2) 0.014(2) 0.019(3)
C15 0.042(3) 0.029(3) 0.041(3) 0.015(3) 0.003(3) 0.004(3)
C16 0.041(3) 0.035(3) 0.032(3) 0.016(3) 0.002(3) 0.010(3)
C17 0.030(3) 0.030(3) 0.034(3) 0.017(2) 0.013(2) 0.014(2)
C18 0.039(3) 0.026(3) 0.039(3) 0.013(3) 0.009(3) 0.008(3)
C19 0.037(3) 0.034(3) 0.030(3) 0.010(2) 0.000(2) 0.015(3)

loop_
_atom_type_symbol
_atom_type_description
_atom_type_scat_dispersion_real
_atom_type_scat_dispersion_imag
_atom_type_scat_source
C C 0.0033 0.0016 'International Tables Vol C Tables 4.2.6.8 and 6.1.1.4'
H H 0.0000 0.0000 'International Tables Vol C Tables 4.2.6.8 and 6.1.1.4'
N N 0.0061 0.0033 'International Tables Vol C Tables 4.2.6.8 and 6.1.1.4'
O O 0.0106 0.0060 'International Tables Vol C Tables 4.2.6.8 and 6.1.1.4'
S S 0.1246 0.1234 'International Tables Vol C Tables 4.2.6.8 and 6.1.1.4'
Cd Cd -0.8075 1.2024 'International Tables Vol C Tables 4.2.6.8 and 6.1.1.4'

loop_
_geom_angle_atom_site_label_1
_geom_angle_atom_site_label_2
_geom_angle_atom_site_label_3
_geom_angle
_geom_angle_site_symmetry_1
_geom_angle_site_symmetry_3
_geom_angle_publ_flag
N1 Cd1 O3 98.20(15) . 2_775 ?
N1 Cd1 O7 150.58(16) . . ?
O3 Cd1 O7 86.16(14) 2_775 . ?
N1 Cd1 O1 126.10(15) . . ?
O3 Cd1 O1 102.79(15) 2_775 . ?
O7 Cd1 O1 80.39(15) . . ?
N1 Cd1 N2 70.63(15) . . ?
O3 Cd1 N2 86.96(15) 2_775 . ?
O7 Cd1 N2 80.64(16) . . ?
O1 Cd1 N2 157.99(15) . . ?
N1 Cd1 O6 91.71(15) . . ?
O3 Cd1 O6 163.13(14) 2_775 . ?
O7 Cd1 O6 78.60(14) . . ?
O1 Cd1 O6 81.92(14) . . ?
N2 Cd1 O6 83.48(15) . . ?
N1 Cd1 O2 83.89(15) . . ?
O3 Cd1 O2 78.98(15) 2_775 . ?
O7 Cd1 O2 125.37(15) . . ?
O1 Cd1 O2 53.20(14) . . ?
N2 Cd1 O2 148.81(15) . . ?
O6 Cd1 O2 115.82(14) . . ?
O4 S1 O3 112.4(3) . . ?
O4 S1 O5 113.5(3) . . ?
O3 S1 O5 111.0(3) . . ?
O4 S1 C17 107.0(3) . . ?
O3 S1 C17 105.9(2) . . ?
O5 S1 C17 106.4(3) . . ?
C13 O1 Cd1 95.8(3) . . ?
C13 O2 Cd1 89.2(3) . . ?
S1 O3 Cd1 142.2(3) . 2_775 ?
Cd1 O6 H6B 107(5) . . ?
Cd1 O6 H6A 107(5) . . ?
H6B O6 H6A 112(7) . . ?
Cd1 O7 H7A 116(5) . . ?
Cd1 O7 H7B 113(5) . . ?
H7A O7 H7B 121(7) . . ?
C1 N1 C11 118.1(5) . . ?
C1 N1 Cd1 124.4(4) . . ?
C11 N1 Cd1 117.3(4) . . ?
C10 N2 C12 118.0(5) . . ?
C10 N2 Cd1 127.4(4) . . ?
C12 N2 Cd1 114.3(3) . . ?
N1 C1 C2 123.1(6) . . ?
N1 C1 H1 118.4 . . ?
C2 C1 H1 118.4 . . ?
C3 C2 C1 119.7(6) . . ?
C3 C2 H2 120.1 . . ?
C1 C2 H2 120.1 . . ?
C2 C3 C4 119.6(6) . . ?
C2 C3 H3 120.2 . . ?
C4 C3 H3 120.2 . . ?
C3 C4 C11 117.4(5) . . ?
C3 C4 C5 123.2(6) . . ?
C11 C4 C5 119.3(6) . . ?
C6 C5 C4 121.2(6) . . ?
C6 C5 H5 119.4 . . ?
C4 C5 H5 119.4 . . ?
C5 C6 C7 121.2(6) . . ?
C5 C6 H6 119.4 . . ?
C7 C6 H6 119.4 . . ?
C8 C7 C12 116.7(6) . . ?
C8 C7 C6 123.8(6) . . ?
C12 C7 C6 119.6(6) . . ?
C9 C8 C7 120.4(6) . . ?
C9 C8 H8 119.8 . . ?
C7 C8 H8 119.8 . . ?
C8 C9 C10 119.0(6) . . ?
C8 C9 H9 120.5 . . ?
C10 C9 H9 120.5 . . ?
N2 C10 C9 123.2(6) . . ?
N2 C10 H10 118.4 . . ?
C9 C10 H10 118.4 . . ?
N1 C11 C4 122.0(5) . . ?
N1 C11 C12 118.6(5) . . ?
C4 C11 C12 119.4(5) . . ?
N2 C12 C7 122.8(5) . . ?
N2 C12 C11 118.1(5) . . ?
C7 C12 C11 119.1(5) . . ?
O2 C13 O1 121.4(5) . . ?
O2 C13 C14 120.3(5) . . ?
O1 C13 C14 118.3(5) . . ?
C15 C14 C19 118.8(5) . . ?
C15 C14 C13 121.2(5) . . ?
C19 C14 C13 119.9(5) . . ?
C14 C15 C16 120.7(5) . . ?
C14 C15 H15 119.7 . . ?
C16 C15 H15 119.7 . . ?
C17 C16 C15 119.7(5) . . ?
C17 C16 H16 120.1 . . ?
C15 C16 H16 120.1 . . ?
C16 C17 C18 120.1(5) . . ?
C16 C17 S1 119.2(4) . . ?
C18 C17 S1 120.7(4) . . ?
C19 C18 C17 119.8(5) . . ?
C19 C18 H18 120.1 . . ?
C17 C18 H18 120.1 . . ?
C18 C19 C14 120.8(5) . . ?
C18 C19 H19 119.6 . . ?
C14 C19 H19 119.6 . . ?

loop_
_geom_bond_atom_site_label_1
_geom_bond_atom_site_label_2
_geom_bond_distance
_geom_bond_site_symmetry_2
_geom_bond_publ_flag
Cd1 N1 2.311(4) . ?
Cd1 O3 2.324(4) 2_775 ?
Cd1 O7 2.350(4) . ?
Cd1 O1 2.359(4) . ?
Cd1 N2 2.403(4) . ?
Cd1 O6 2.409(5) . ?
Cd1 O2 2.522(4) . ?
S1 O4 1.431(5) . ?
S1 O3 1.448(4) . ?
S1 O5 1.454(5) . ?
S1 C17 1.780(5) . ?
O1 C13 1.278(7) . ?
O2 C13 1.234(7) . ?
O3 Cd1 2.324(4) 2_775 ?
O6 H6B 0.82(4) . ?
O6 H6A 0.82(7) . ?
O7 H7A 0.82(5) . ?
O7 H7B 0.82(5) . ?
N1 C1 1.326(7) . ?
N1 C11 1.349(7) . ?
N2 C10 1.323(7) . ?
N2 C12 1.348(7) . ?
C1 C2 1.380(8) . ?
C1 H1 0.9300 . ?
C2 C3 1.351(9) . ?
C2 H2 0.9300 . ?
C3 C4 1.394(9) . ?
C3 H3 0.9300 . ?
C4 C11 1.416(8) . ?
C4 C5 1.422(9) . ?
C5 C6 1.350(10) . ?
C5 H5 0.9300 . ?
C6 C7 1.426(10) . ?
C6 H6 0.9300 . ?
C7 C8 1.401(10) . ?
C7 C12 1.411(7) . ?
C8 C9 1.349(10) . ?
C8 H8 0.9300 . ?
C9 C10 1.394(9) . ?
C9 H9 0.9300 . ?
C10 H10 0.9300 . ?
C11 C12 1.444(8) . ?
C13 C14 1.503(7) . ?
C14 C15 1.379(8) . ?
C14 C19 1.385(8) . ?
C15 C16 1.383(8) . ?
C15 H15 0.9300 . ?
C16 C17 1.374(8) . ?
C16 H16 0.9300 . ?
C17 C18 1.382(8) . ?
C18 C19 1.372(8) . ?
C18 H18 0.9300 . ?
C19 H19 0.9300 . ?

loop_
_geom_hbond_atom_site_label_D
_geom_hbond_atom_site_label_H
_geom_hbond_atom_site_label_A
_geom_hbond_distance_DH
_geom_hbond_distance_HA
_geom_hbond_distance_DA
_geom_hbond_angle_DHA
_geom_hbond_site_symmetry_A
O7 H7A O1 0.82(5) 2.03(5) 2.829(6) 165(7) 2_665
O6 H6A O5 0.82(7) 2.15(7) 2.933(6) 159(6) 2_675
O6 H6A S1 0.82(7) 2.92(7) 3.725(4) 169(6) 2_675
O6 H6B O1 0.82(4) 2.06(4) 2.876(6) 174(7) 2_665
O7 H7B O5 0.82(5) 2.30(5) 2.889(6) 129(6) 1_545
O7 H7B O5 0.82(5) 2.33(4) 3.038(7) 145(6) 2_775
